data_7246492
loop_
_publ_author_name
'Ami, Takahiro'
'Oka, Kouki'
'Tsuchiya, Keiho'
'Kosaka, Wataru'
'Miyasaka, Hitoshi'
'Tohnai, Norimitsu'

_publ_section_title
;
 The introduction of a base component to porous organic salts and their
 CO2 storage capability
;
_journal_issue 15
_journal_name_full CrystEngComm
_journal_page_first 2321
_journal_page_last 2325
_journal_paper_doi 10.1039/D3CE00086A
_journal_volume 25
_journal_year 2023
_chemical_formula_moiety
'C53 H36 O12 S4, C13 H12 N7, 3(C17 H16 N3), 2[C4H9N1O1], 1[C7H5N1], 2[C4H9N1O1], 1[C7H5N1], 2[C4H9N1O1], 1[C7H5N1], 0.167[]'
_chemical_formula_sum 'C162 H165 N25 O18 S4'
_chemical_formula_weight 2878.42
_chemical_name_systematic DPPMA/MTBPS
_space_group_crystal_system trigonal
_space_group_IT_number 167
_space_group_name_Hall '-R 3 2"c'
_space_group_name_H-M_alt 'R -3 c :H'
_atom_sites_solution_hydrogens geom
_audit_creation_date 2023-02-28
_audit_creation_method
;
Olex2 1.5-dev
(compiled 2023.02.27 svn.rf166f9f3 for OlexSys, GUI svn.r6444)
;
_audit_update_record
;
2023-03-02 deposited with the CCDC.	2023-03-03 downloaded from the CCDC.
;
_cell_angle_alpha 90
_cell_angle_beta 90
_cell_angle_gamma 120
_cell_formula_units_Z 12
_cell_length_a 21.9765(4)
_cell_length_b 21.9765(4)
_cell_length_c 114.166(2)
_cell_measurement_reflns_used 17860
_cell_measurement_temperature 213.0
_cell_measurement_theta_max 52.9560
_cell_measurement_theta_min 3.8770
_cell_volume 47751.2(15)
_computing_cell_refinement 'CrysAlisPro 1.171.39.20a (Rigaku OD, 2015)'
_computing_data_collection 'CrysAlisPro 1.171.39.20a (Rigaku OD, 2015)'
_computing_data_reduction 'CrysAlisPro 1.171.39.20a (Rigaku OD, 2015)'
_computing_molecular_graphics 'Olex2 1.5-dev (Dolomanov et al., 2009)'
_computing_publication_material 'Olex2 1.5-dev (Dolomanov et al., 2009)'
_computing_structure_refinement 'SHELXL 2018/3 (Sheldrick, 2015)'
_computing_structure_solution 'SHELXT  (Sheldrick, 2015)'
_diffrn_ambient_temperature 213.00
_diffrn_measured_fraction_theta_full 0.999
_diffrn_measured_fraction_theta_max 0.999
_diffrn_measurement_details
;
List of Runs (angles in degrees, time in seconds):

  # Type    Start    End  Width  t~exp~   \w     \q     \k     \f   Frames
#--------------------------------------------------------------------------
  1  \w    -88.00   2.06   0.38   50.00    --    0.00 -37.00 -60.00  237
  2  \w    -14.00  12.22   0.38   50.00    --    0.00  37.00  30.00   69
  3  \w     77.00 180.74   0.38  150.00    --   95.80  45.00 -60.00  273
  4  \w     76.00 142.12   0.38  150.00    --   95.80  30.00  90.00  174
  5  \w    114.00 156.56   0.38  150.00    --   95.80  30.00-180.00  112
  6  \w     75.00 184.06   0.38  150.00    --   95.80  45.00 -90.00  287
  7  \w     78.00 103.08   0.38  150.00    --   95.80  79.00 166.00   66
;
_diffrn_measurement_device 'four-circle diffractometer'
_diffrn_measurement_device_type 'XtaLAB Pro: Kappa single'
_diffrn_measurement_method '\w scans'
_diffrn_radiation_type CuK\a
_diffrn_radiation_wavelength 1.54184
_diffrn_reflns_av_R_equivalents 0.0486
_diffrn_reflns_av_unetI/netI 0.0754
_diffrn_reflns_Laue_measured_fraction_full 0.999
_diffrn_reflns_Laue_measured_fraction_max 0.999
_diffrn_reflns_limit_h_max 18
_diffrn_reflns_limit_h_min -20
_diffrn_reflns_limit_k_max 25
_diffrn_reflns_limit_k_min -25
_diffrn_reflns_limit_l_max 134
_diffrn_reflns_limit_l_min -127
_diffrn_reflns_number 49413
_diffrn_reflns_point_group_measured_fraction_full 0.999
_diffrn_reflns_point_group_measured_fraction_max 0.999
_diffrn_reflns_theta_full 64.989
_diffrn_reflns_theta_max 64.989
_diffrn_reflns_theta_min 2.791
_exptl_absorpt_coefficient_mu 1.114
_exptl_absorpt_correction_T_max 1.00000
_exptl_absorpt_correction_T_min 0.34182
_exptl_absorpt_correction_type multi-scan
_exptl_absorpt_process_details
;
CrysAlisPro 1.171.39.20a (Rigaku Oxford Diffraction, 2015)
Empirical absorption correction using spherical harmonics,
 implemented in SCALE3 ABSPACK scaling algorithm.
;
_exptl_crystal_colour 'clear light colourless'
_exptl_crystal_density_diffrn 1.201
_exptl_crystal_description prism
_exptl_crystal_F_000 18240
_exptl_crystal_size_max 0.8
_exptl_crystal_size_mid 0.2
_exptl_crystal_size_min 0.05
_refine_diff_density_max 0.460
_refine_diff_density_min -0.326
_refine_diff_density_rms 0.059
_refine_ls_extinction_method none
_refine_ls_goodness_of_fit_ref 1.251
_refine_ls_hydrogen_treatment constr
_refine_ls_matrix_type full
_refine_ls_number_parameters 439
_refine_ls_number_reflns 9040
_refine_ls_number_restraints 114
_refine_ls_restrained_S_all 1.263
_refine_ls_R_factor_all 0.1275
_refine_ls_R_factor_gt 0.1015
_refine_ls_shift/su_max 0.028
_refine_ls_shift/su_mean 0.005
_refine_ls_structure_factor_coef Fsqd
_refine_ls_weighting_details 'w=1/[\s^2^(Fo^2^)+(0.2000P)^2^] where P=(Fo^2^+2Fc^2^)/3'
_refine_ls_weighting_scheme calc
_refine_ls_wR_factor_gt 0.3298
_refine_ls_wR_factor_ref 0.3624
_reflns_Friedel_coverage 0.000
_reflns_number_gt 5166
_reflns_number_total 9040
_reflns_threshold_expression 'I > 2\s(I)'
_cod_data_source_file d3ce00086a2.cif
_cod_data_source_block exp_1377_sq_sq_sq
_cod_depositor_comments 'Adding full bibliography for 7246492.cif.'
_cod_original_cell_volume 47751(2)
_cod_original_sg_symbol_H-M 'R -3 c'
_cod_database_code 7246492
_shelx_shelxl_version_number 2018/3
_shelx_space_group_comment
;
The symmetry employed for this shelxl refinement is uniquely defined
by the following loop, which should always be used as a source of
symmetry information in preference to the above space-group names.
They are only intended as comments.
;
_shelx_estimated_absorpt_t_max 0.946
_shelx_estimated_absorpt_t_min 0.469
_olex2_refinement_description
;
1. Fixed Uiso
 At 1.2 times of:
  All C(H) groups, All N(H,H,H) groups
2. Restrained distances
 C27-C1
 1.54 with sigma of 0.02
 C1-C0
 1.54 with sigma of 0.02
 C28-C0
 1.54 with sigma of 0.02
 C30-C32B
 1.54 with sigma of 0.02
 C32B-C31B
 1.54 with sigma of 0.02
 C31B-C29
 1.54 with sigma of 0.02
 C28-C1
 2.408 with sigma of 0.04
 C30-C31B
 2.408 with sigma of 0.04
 C32B-C29
 2.408 with sigma of 0.04
 C0-C27
 2.408 with sigma of 0.04
3. Restrained planarity
 C27, C1, C0, C28
 with sigma of 0.1
 C29, C32B, C30, C31B
 with sigma of 0.1
4. Rigid bond restraints
 N3, C010
 with sigma for 1-2 distances of 0.01 and sigma for 1-3 distances of 0.01
 C00V, C00T
 with sigma for 1-2 distances of 0.01 and sigma for 1-3 distances of 0.01
 C27, C1
 with sigma for 1-2 distances of 0.01 and sigma for 1-3 distances of 0.01
 C30, C32B
 with sigma for 1-2 distances of 0.01 and sigma for 1-3 distances of 0.01
 C1, C27
 with sigma for 1-2 distances of 0.01 and sigma for 1-3 distances of 0.01
 O003, S001
 with sigma for 1-2 distances of 0.01 and sigma for 1-3 distances of 0.01
 N7, C33
 with sigma for 1-2 distances of 0.01 and sigma for 1-3 distances of 0.01
5. Uiso/Uaniso restraints and constraints
C30 \\sim C32B \\sim C31B \\sim C29 \\sim C28 \\sim C1 \\sim C27 \\sim C0:
within 1.7A with sigma of 0.04 and sigma for terminal atoms of 0.08 within 1.7A
C33 \\sim N6 \\sim C35 \\sim N7: within 1.7A with sigma of 0.04 and sigma for
terminal atoms of 0.08 within 1.7A
C38 \\sim C017 \\sim C37 \\sim C39 \\sim C36 \\sim C016: within 1.7A with sigma
of 0.04 and sigma for terminal atoms of 0.08 within 1.7A
6. Others
 Sof(C1)=Sof(H1)=Sof(C0)=Sof(H0)=Sof(C31B)=Sof(H31B)=Sof(C32B)=Sof(H32B)=1-
 FVAR(1)
 Sof(C31A)=Sof(H31A)=Sof(C32A)=Sof(H32A)=Sof(C2)=Sof(H2)=Sof(C3)=Sof(H3)=FVAR(1)
 Fixed Sof: H2A(0.33333) H2B(0.33333) H2C(0.33333)
7.a Aromatic/amide H refined with riding coordinates:
 C24(H24), C22(H22), C00L(H00L), C00M(H00M), C010(H010), C015(H015),
 C00W(H00W), C00O(H00O), C00Q(H00Q), C00R(H00R), C00S(H00S), C39(H39), C36(H36),
  C017(H017), C38(H38), C016(H016), C011(H011), C00V(H00V), C019(H019),
 C01A(H01A), C018(H018), C1(H1), C0(H0), C31B(H31B), C32B(H32B), C35(H35),
 C012(H012), C33(H33), C31A(H31A), C32A(H32A), C2(H2), C3(H3)
7.b Fitted hexagon refined as free rotating group:
 C00N(C010,N3,C015,N4,C00W), C39(C36,C37,C017,C38,C016), C011(C00V,C00T,C019,
 C01A,C018), N7(C35,C00Z,C012,N6,C33)
7.c Idealised Me refined as rotating group:
 N2(H2A,H2B,H2C), N5(H5A,H5B,H5C)
;
_platon_squeeze_special_details '6(C4 H9 N1 O1) and 3(C7 H5 N1) have been masked.'
_platon_squeeze_void_probe_radius 1.20
_olex2_submission_special_instructions 'No special instructions were received'
_oxdiff_exptl_absorpt_empirical_details
;
Empirical correction (ABSPACK) includes:
- Absorption correction using spherical harmonics
- Frame scaling
;

loop_
_space_group_symop_operation_xyz
'x, y, z'
'-y, x-y, z'
'-x+y, -x, z'
'y, x, -z+1/2'
'x-y, -y, -z+1/2'
'-x, -x+y, -z+1/2'
'x+2/3, y+1/3, z+1/3'
'-y+2/3, x-y+1/3, z+1/3'
'-x+y+2/3, -x+1/3, z+1/3'
'y+2/3, x+1/3, -z+5/6'
'x-y+2/3, -y+1/3, -z+5/6'
'-x+2/3, -x+y+1/3, -z+5/6'
'x+1/3, y+2/3, z+2/3'
'-y+1/3, x-y+2/3, z+2/3'
'-x+y+1/3, -x+2/3, z+2/3'
'y+1/3, x+2/3, -z+7/6'
'x-y+1/3, -y+2/3, -z+7/6'
'-x+1/3, -x+y+2/3, -z+7/6'
'-x, -y, -z'
'y, -x+y, -z'
'x-y, x, -z'
'-y, -x, z-1/2'
'-x+y, y, z-1/2'
'x, x-y, z-1/2'
'-x+2/3, -y+1/3, -z+1/3'
'y+2/3, -x+y+1/3, -z+1/3'
'x-y+2/3, x+1/3, -z+1/3'
'-y+2/3, -x+1/3, z-1/6'
'-x+y+2/3, y+1/3, z-1/6'
'x+2/3, x-y+1/3, z-1/6'
'-x+1/3, -y+2/3, -z+2/3'
'y+1/3, -x+y+2/3, -z+2/3'
'x-y+1/3, x+2/3, -z+2/3'
'-y+1/3, -x+2/3, z+1/6'
'-x+y+1/3, y+2/3, z+1/6'
'x+1/3, x-y+2/3, z+1/6'

loop_
_atom_site_label
_atom_site_type_symbol
_atom_site_fract_x
_atom_site_fract_y
_atom_site_fract_z
_atom_site_U_iso_or_equiv
_atom_site_adp_type
_atom_site_occupancy
_atom_site_site_symmetry_order
_atom_site_calc_flag
_atom_site_refinement_flags_posn
_atom_site_refinement_flags_adp
_atom_site_refinement_flags_occupancy
_atom_site_disorder_assembly
_atom_site_disorder_group
S001 S 0.07304(6) 0.16635(5) 0.65674(2) 0.1112(4) Uani 1 1 d . U . . .
S002 S 0.333333 0.666667 0.78560(2) 0.1181(6) Uani 1 3 d S T P B .
O003 O 0.09590(15) 0.17710(14) 0.64462(3) 0.1223(9) Uani 1 1 d . U . . .
O004 O 0.09558(15) 0.12379(12) 0.66340(3) 0.1280(9) Uani 1 1 d . . . . .
O005 O -0.00167(14) 0.14120(14) 0.65802(3) 0.1302(9) Uani 1 1 d . . . . .
N2 N 0.000000 0.000000 0.67429(5) 0.1066(15) Uani 1 3 d S T P . .
H2A H -0.044530 -0.020361 0.671667 0.128 Uiso 0.3333 1 calc R U P A -1
H2B H 0.020361 -0.024169 0.671667 0.128 Uiso 0.3333 1 calc R U P A -1
H2C H 0.024169 0.044530 0.671667 0.128 Uiso 0.3333 1 calc R U P A -1
C26 C 0.333333 0.666667 0.69445(4) 0.0745(12) Uani 1 3 d S T P B .
O008 O 0.26830(17) 0.66437(18) 0.78910(2) 0.1404(10) Uani 1 1 d . . . . .
C25 C 0.28968(15) 0.58999(16) 0.68970(3) 0.0857(8) Uani 1 1 d . . . . .
C23 C 0.21954(16) 0.45283(17) 0.67983(3) 0.0878(8) Uani 1 1 d . . . . .
C24 C 0.24062(17) 0.57212(17) 0.68110(3) 0.0919(9) Uani 1 1 d . . . . .
H24 H 0.229422 0.605762 0.678407 0.110 Uiso 1 1 calc R U . . .
N5 N 0.26989(16) 0.75825(16) 0.80557(3) 0.1094(9) Uani 1 1 d . . . . .
H5A H 0.262777 0.727067 0.799869 0.131 Uiso 1 1 calc R U . . .
H5B H 0.246061 0.735201 0.812029 0.131 Uiso 1 1 calc R U . . .
H5C H 0.316055 0.783426 0.807224 0.131 Uiso 1 1 calc R U . . .
C27 C 0.333333 0.666667 0.70807(5) 0.0855(14) Uani 1 3 d DS TU P . .
C29 C 0.333333 0.666667 0.74591(5) 0.0984(16) Uani 1 3 d DS TU P . .
C21 C 0.18544(16) 0.38327(17) 0.67436(3) 0.0899(9) Uani 1 1 d . . . . .
C20 C 0.11732(18) 0.25068(17) 0.66340(4) 0.0988(10) Uani 1 1 d . . . . .
C22 C 0.20707(18) 0.50574(17) 0.67628(3) 0.0980(9) Uani 1 1 d . . . . .
H22 H 0.174109 0.495985 0.670282 0.118 Uiso 1 1 calc R U . . .
C28 C 0.333333 0.666667 0.73296(5) 0.0975(16) Uani 1 3 d DS TU P B .
C30 C 0.333333 0.666667 0.77034(6) 0.0986(17) Uani 1 3 d DS TU P . .
C00K C 0.000000 0.000000 0.68712(8) 0.125(2) Uani 1 3 d S T P . .
C00L C 0.2696(2) 0.47187(19) 0.68860(4) 0.1276(14) Uani 1 1 d . . . . .
H00L H 0.279884 0.437881 0.691429 0.153 Uiso 1 1 calc R U . . .
C00M C 0.1324(2) 0.3091(2) 0.65734(4) 0.1247(13) Uani 1 1 d . . . . .
H00M H 0.121262 0.305332 0.649330 0.150 Uiso 1 1 calc R U . . .
C00N C 0.06406(16) -0.0058(2) 0.69125(3) 0.1340(14) Uani 1 1 d G . . . .
C010 C 0.0575(2) -0.0494(2) 0.70055(4) 0.173(2) Uani 1 1 d G U . . .
H010 H 0.014007 -0.075865 0.704338 0.207 Uiso 1 1 calc R U . . .
N3 N 0.1153(3) -0.0541(3) 0.70425(4) 0.233(3) Uani 1 1 d G U . . .
C015 C 0.1797(2) -0.0150(3) 0.69865(4) 0.202(3) Uani 1 1 d G . . . .
H015 H 0.218796 -0.018122 0.701149 0.243 Uiso 1 1 calc R U . . .
N4 N 0.18623(15) 0.0287(2) 0.68934(4) 0.209(2) Uani 1 1 d G . . . .
C00W C 0.12841(19) 0.03328(18) 0.68564(3) 0.1405(16) Uani 1 1 d G . . . .
H00W H 0.132831 0.062818 0.679351 0.169 Uiso 1 1 calc R U . . .
C00O C 0.1640(2) 0.3744(2) 0.66261(4) 0.1246(13) Uani 1 1 d . . . . .
H00O H 0.171262 0.413695 0.658230 0.150 Uiso 1 1 calc R U . . .
C00Q C 0.3046(2) 0.53812(18) 0.69331(4) 0.1249(14) Uani 1 1 d . . . . .
H00Q H 0.339115 0.548760 0.699058 0.150 Uiso 1 1 calc R U . . .
C00R C 0.1712(2) 0.3235(2) 0.68033(4) 0.1213(13) Uani 1 1 d . . . . .
H00R H 0.184312 0.327028 0.688254 0.146 Uiso 1 1 calc R U . . .
C00S C 0.1378(2) 0.25725(19) 0.67497(4) 0.1266(14) Uani 1 1 d . . . . .
H00S H 0.129319 0.217246 0.679261 0.152 Uiso 1 1 calc R U . . .
C00U C 0.2443(2) 0.8070(2) 0.80150(5) 0.1304(13) Uani 1 1 d . . . . .
C39 C 0.2671(3) 0.8921(4) 0.83145(4) 0.224(3) Uani 1 1 d G U . . .
H39 H 0.252909 0.877901 0.839217 0.269 Uiso 1 1 calc R U . . .
C36 C 0.2453(2) 0.8423(2) 0.82257(5) 0.179(2) Uani 1 1 d G U . . .
H36 H 0.216492 0.794402 0.824327 0.215 Uiso 1 1 calc R U . . .
C37 C 0.2662(2) 0.86336(19) 0.81108(4) 0.1528(18) Uani 1 1 d G U . . .
C017 C 0.3089(2) 0.9342(2) 0.80848(5) 0.192(3) Uani 1 1 d G U . . .
H017 H 0.323041 0.948453 0.800711 0.230 Uiso 1 1 calc R U . . .
C38 C 0.3306(2) 0.98403(17) 0.81736(7) 0.261(5) Uani 1 1 d G U . . .
H38 H 0.359458 1.031953 0.815600 0.313 Uiso 1 1 calc R U . . .
C016 C 0.3097(3) 0.9630(3) 0.82885(6) 0.274(6) Uani 1 1 d G U . . .
H016 H 0.324393 0.996678 0.834854 0.328 Uiso 1 1 calc R U . . .
C011 C 0.0584(2) 0.6522(2) 0.79552(4) 0.193(3) Uani 1 1 d G . . . .
H011 H 0.037376 0.605415 0.792920 0.232 Uiso 1 1 calc R U . . .
C00V C 0.1309(2) 0.6917(2) 0.79683(4) 0.1577(18) Uani 1 1 d G U . . .
H00V H 0.158925 0.671664 0.795116 0.189 Uiso 1 1 calc R U . . .
C00T C 0.16196(16) 0.7609(2) 0.80067(4) 0.1423(15) Uani 1 1 d G U . . .
C019 C 0.1205(3) 0.7906(2) 0.80320(5) 0.213(3) Uani 1 1 d G . . . .
H019 H 0.141513 0.837367 0.805792 0.256 Uiso 1 1 calc R U . . .
C01A C 0.0480(3) 0.7511(4) 0.80189(5) 0.265(5) Uani 1 1 d G . . . .
H01A H 0.019964 0.771119 0.803596 0.318 Uiso 1 1 calc R U . . .
C018 C 0.01693(15) 0.6819(3) 0.79805(5) 0.223(4) Uani 1 1 d G . . . .
H018 H -0.032105 0.655143 0.797160 0.267 Uiso 1 1 calc R U . . .
C1 C 0.4038(7) 0.7095(10) 0.71420(14) 0.111(5) Uani 0.32(2) 1 d D U P B 2
H1 H 0.445803 0.735799 0.710000 0.133 Uiso 0.32(2) 1 calc R U P B 2
C0 C 0.4022(7) 0.7073(11) 0.72705(14) 0.118(7) Uani 0.32(2) 1 d D U P B 2
H0 H 0.443905 0.731078 0.731419 0.141 Uiso 0.32(2) 1 calc R U P B 2
C31B C 0.3707(17) 0.7350(10) 0.75162(16) 0.167(10) Uani 0.32(2) 1 d D U P B 2
H31B H 0.393512 0.776819 0.747251 0.200 Uiso 0.32(2) 1 calc R U P B 2
C32B C 0.3714(17) 0.7360(10) 0.76447(17) 0.170(9) Uani 0.32(2) 1 d D U P B 2
H32B H 0.394581 0.778160 0.768737 0.204 Uiso 0.32(2) 1 calc R U P B 2
N7 N 0.2638(4) 0.8815(6) 0.77119(7) 0.508(11) Uani 1 1 d G U . . .
C35 C 0.2363(3) 0.8520(4) 0.78205(7) 0.402(10) Uani 1 1 d G U . . .
H35 H 0.190681 0.841733 0.784115 0.482 Uiso 1 1 calc R U . . .
C00Z C 0.2760(3) 0.8377(3) 0.78985(4) 0.176(2) Uani 1 1 d G . . . .
C012 C 0.3434(3) 0.8529(3) 0.78679(5) 0.186(2) Uani 1 1 d G . . . .
H012 H 0.370351 0.843214 0.792062 0.224 Uiso 1 1 calc R U . . .
N6 N 0.3710(3) 0.8824(4) 0.77593(6) 0.306(5) Uani 1 1 d G U . . .
C33 C 0.3312(4) 0.8967(5) 0.76813(5) 0.408(9) Uani 1 1 d G U . . .
H33 H 0.349898 0.916695 0.760785 0.489 Uiso 1 1 calc R U . . .
C31A C 0.3892(8) 0.6986(15) 0.75221(10) 0.224(11) Uani 0.68(2) 1 d . . P B -1
H31A H 0.433340 0.724287 0.748585 0.269 Uiso 0.68(2) 1 calc R U P B -1
C32A C 0.3846(8) 0.6952(18) 0.76420(11) 0.243(12) Uani 0.68(2) 1 d . . P B -1
H32A H 0.427784 0.718602 0.768190 0.291 Uiso 0.68(2) 1 calc R U P B -1
C2 C 0.3813(8) 0.6599(12) 0.72662(9) 0.162(6) Uani 0.68(2) 1 d . . P B -1
H2 H 0.415538 0.653394 0.730425 0.195 Uiso 0.68(2) 1 calc R U P B -1
C3 C 0.3802(9) 0.6626(12) 0.71412(8) 0.169(7) Uani 0.68(2) 1 d . . P B -1
H3 H 0.416648 0.661348 0.710034 0.203 Uiso 0.68(2) 1 calc R U P B -1

loop_
_atom_site_aniso_label
_atom_site_aniso_U_11
_atom_site_aniso_U_22
_atom_site_aniso_U_33
_atom_site_aniso_U_23
_atom_site_aniso_U_13
_atom_site_aniso_U_12
S001 0.1039(7) 0.0841(6) 0.1391(9) -0.0097(5) -0.0086(5) 0.0420(5)
S002 0.1358(9) 0.1358(9) 0.0827(10) 0.000 0.000 0.0679(5)
O003 0.134(2) 0.1053(18) 0.127(2) -0.0151(15) -0.0032(16) 0.0590(15)
O004 0.128(2) 0.0792(14) 0.172(3) 0.0020(15) -0.0083(17) 0.0486(14)
O005 0.1063(18) 0.0988(16) 0.161(2) -0.0192(16) -0.0014(16) 0.0329(14)
N2 0.091(2) 0.091(2) 0.138(5) 0.000 0.000 0.0455(10)
C26 0.0727(17) 0.0727(17) 0.078(3) 0.000 0.000 0.0363(8)
O008 0.155(3) 0.175(3) 0.1058(18) -0.0137(17) 0.0123(17) 0.093(2)
C25 0.0823(18) 0.0813(19) 0.0904(19) 0.0065(15) 0.0026(16) 0.0387(15)
C23 0.0822(18) 0.0825(19) 0.096(2) 0.0083(16) 0.0014(16) 0.0394(15)
C24 0.101(2) 0.087(2) 0.094(2) -0.0078(16) -0.0176(17) 0.0516(17)
N5 0.1030(19) 0.109(2) 0.114(2) 0.0016(16) 0.0046(16) 0.0511(17)
C27 0.090(2) 0.090(2) 0.076(3) 0.000 0.000 0.0451(11)
C29 0.109(3) 0.109(3) 0.076(3) 0.000 0.000 0.0547(13)
C21 0.0833(19) 0.0747(18) 0.104(2) 0.0057(16) 0.0018(16) 0.0336(15)
C20 0.098(2) 0.077(2) 0.120(3) 0.0059(19) 0.0009(19) 0.0428(17)
C22 0.105(2) 0.093(2) 0.100(2) -0.0086(18) -0.0202(18) 0.0527(19)
C28 0.104(3) 0.104(3) 0.085(4) 0.000 0.000 0.0520(13)
C30 0.105(3) 0.105(3) 0.086(4) 0.000 0.000 0.0524(14)
C00K 0.115(3) 0.115(3) 0.144(7) 0.000 0.000 0.0574(17)
C00L 0.138(3) 0.083(2) 0.153(3) 0.003(2) -0.046(3) 0.049(2)
C00M 0.156(4) 0.086(2) 0.117(3) -0.002(2) -0.015(2) 0.049(2)
C00N 0.136(4) 0.126(3) 0.145(4) -0.001(3) -0.011(3) 0.070(3)
C010 0.183(5) 0.200(6) 0.162(5) 0.031(4) -0.009(4) 0.116(5)
N3 0.198(6) 0.278(8) 0.212(6) 0.041(5) -0.026(5) 0.111(6)
C015 0.167(6) 0.197(7) 0.263(9) 0.002(6) -0.057(6) 0.106(6)
N4 0.176(5) 0.196(5) 0.256(6) -0.004(5) -0.060(4) 0.093(4)
C00W 0.100(3) 0.120(3) 0.187(5) 0.008(3) -0.021(3) 0.044(3)
C00O 0.153(3) 0.086(2) 0.121(3) 0.000(2) -0.014(3) 0.048(2)
C00Q 0.133(3) 0.077(2) 0.149(3) 0.004(2) -0.050(3) 0.041(2)
C00R 0.130(3) 0.086(2) 0.128(3) 0.014(2) -0.025(2) 0.039(2)
C00S 0.144(3) 0.074(2) 0.145(4) 0.009(2) -0.026(3) 0.042(2)
C00U 0.121(3) 0.119(3) 0.156(4) 0.010(3) -0.003(3) 0.064(3)
C39 0.236(8) 0.249(8) 0.258(7) -0.105(7) -0.069(6) 0.175(7)
C36 0.207(6) 0.166(5) 0.201(5) -0.056(5) -0.049(5) 0.120(5)
C37 0.114(3) 0.113(3) 0.243(6) -0.024(4) -0.022(4) 0.066(3)
C017 0.156(5) 0.106(4) 0.309(8) -0.022(4) -0.012(5) 0.063(3)
C38 0.185(7) 0.132(5) 0.454(16) -0.072(8) -0.015(9) 0.071(5)
C016 0.204(8) 0.220(9) 0.428(15) -0.163(10) -0.089(9) 0.130(8)
C011 0.121(4) 0.189(6) 0.204(6) 0.013(4) -0.036(4) 0.028(4)
C00V 0.127(4) 0.158(4) 0.175(5) 0.015(4) -0.022(3) 0.062(3)
C00T 0.127(4) 0.147(4) 0.144(4) 0.003(3) -0.015(3) 0.062(3)
C019 0.146(5) 0.241(8) 0.285(8) -0.067(6) -0.037(5) 0.122(6)
C01A 0.144(6) 0.370(14) 0.307(11) -0.075(10) -0.054(6) 0.148(8)
C018 0.102(4) 0.319(11) 0.205(7) -0.007(7) -0.007(4) 0.073(6)
C1 0.083(7) 0.103(10) 0.126(11) 0.000(8) -0.007(6) 0.031(7)
C0 0.096(9) 0.117(12) 0.110(10) 0.002(10) -0.004(7) 0.031(9)
C31B 0.20(2) 0.143(14) 0.124(14) 0.000(11) -0.041(16) 0.064(15)
C32B 0.22(2) 0.142(12) 0.149(16) 0.034(12) 0.032(17) 0.091(14)
N7 0.255(9) 0.601(18) 0.417(14) 0.348(13) -0.030(9) 0.026(11)
C35 0.180(7) 0.500(18) 0.405(14) 0.323(14) -0.011(8) 0.080(9)
C00Z 0.166(5) 0.140(4) 0.185(5) 0.051(4) -0.019(4) 0.049(4)
C012 0.161(5) 0.191(6) 0.181(5) 0.061(5) 0.032(4) 0.069(4)
N6 0.287(9) 0.313(9) 0.244(7) 0.134(7) 0.074(7) 0.095(7)
C33 0.301(12) 0.471(17) 0.267(11) 0.237(11) -0.001(9) 0.055(13)
C31A 0.156(8) 0.28(2) 0.106(7) 0.007(12) -0.009(6) 0.008(11)
C32A 0.162(10) 0.30(3) 0.141(10) -0.035(16) -0.034(7) 0.019(13)
C2 0.172(13) 0.231(17) 0.116(6) 0.003(8) 0.002(7) 0.125(14)
C3 0.184(14) 0.260(19) 0.110(6) 0.012(8) 0.026(7) 0.146(16)

loop_
_atom_type_symbol
_atom_type_description
_atom_type_scat_dispersion_real
_atom_type_scat_dispersion_imag
_atom_type_scat_source
C C 0.0181 0.0091 'International Tables Vol C Tables 4.2.6.8 and 6.1.1.4'
H H 0.0000 0.0000 'International Tables Vol C Tables 4.2.6.8 and 6.1.1.4'
N N 0.0311 0.0180 'International Tables Vol C Tables 4.2.6.8 and 6.1.1.4'
O O 0.0492 0.0322 'International Tables Vol C Tables 4.2.6.8 and 6.1.1.4'
S S 0.3331 0.5567 'International Tables Vol C Tables 4.2.6.8 and 6.1.1.4'

loop_
_geom_angle_atom_site_label_1
_geom_angle_atom_site_label_2
_geom_angle_atom_site_label_3
_geom_angle
_geom_angle_site_symmetry_1
_geom_angle_site_symmetry_3
_geom_angle_publ_flag
O003 S001 O004 113.40(18) . . ?
O003 S001 O005 113.00(18) . . ?
O003 S001 C20 105.90(18) . . ?
O004 S001 C20 105.05(17) . . ?
O005 S001 O004 112.46(18) . . ?
O005 S001 C20 106.19(16) . . ?
O008 S002 O008 112.80(11) 3_565 2_665 ?
O008 S002 O008 112.80(11) . 3_565 ?
O008 S002 O008 112.80(12) . 2_665 ?
O008 S002 C30 105.89(13) . . ?
O008 S002 C30 105.90(13) 3_565 . ?
O008 S002 C30 105.90(13) 2_665 . ?
H2A N2 H2B 109.5 . . ?
H2A N2 H2C 109.5 . . ?
H2B N2 H2C 109.5 . . ?
C00K N2 H2A 109.5 . . ?
C00K N2 H2B 109.5 . . ?
C00K N2 H2C 109.5 . . ?
C25 C26 C25 108.6(2) 3_565 2_665 ?
C25 C26 C25 108.6(2) . 2_665 ?
C25 C26 C25 108.6(2) 3_565 . ?
C27 C26 C25 110.3(2) . 2_665 ?
C27 C26 C25 110.3(2) . . ?
C27 C26 C25 110.3(2) . 3_565 ?
C24 C25 C26 122.1(3) . . ?
C24 C25 C00Q 116.9(3) . . ?
C00Q C25 C26 120.7(3) . . ?
C22 C23 C21 122.7(3) . . ?
C22 C23 C00L 114.7(3) . . ?
C00L C23 C21 122.5(3) . . ?
C25 C24 H24 119.3 . . ?
C25 C24 C22 121.4(3) . . ?
C22 C24 H24 119.3 . . ?
H5A N5 H5B 109.5 . . ?
H5A N5 H5C 109.5 . . ?
H5B N5 H5C 109.5 . . ?
C00U N5 H5A 109.5 . . ?
C00U N5 H5B 109.5 . . ?
C00U N5 H5C 109.5 . . ?
C1 C27 C26 117.4(6) 2_665 . ?
C1 C27 C26 117.4(6) 3_565 . ?
C1 C27 C26 117.4(7) . . ?
C1 C27 C1 100.5(8) 2_665 . ?
C1 C27 C1 100.5(8) 3_565 . ?
C3 C27 C26 122.7(5) . . ?
C3 C27 C1 66.8(8) . 3_565 ?
C3 C27 C1 117.4(7) . 2_665 ?
C31B C29 C28 116.6(8) . . ?
C31B C29 C28 116.6(8) 3_565 . ?
C31B C29 C28 116.6(8) 2_665 . ?
C31B C29 C31B 101.5(10) . 2_665 ?
C31A C29 C28 124.0(6) . . ?
C31A C29 C31B 119.0(8) . 2_665 ?
C31A C29 C31B 58.0(11) . 3_565 ?
C00O C21 C23 120.9(3) . . ?
C00R C21 C23 122.8(3) . . ?
C00R C21 C00O 116.3(3) . . ?
C00M C20 S001 121.3(3) . . ?
C00M C20 C00S 118.7(4) . . ?
C00S C20 S001 119.9(3) . . ?
C23 C22 C24 123.2(3) . . ?
C23 C22 H22 118.4 . . ?
C24 C22 H22 118.4 . . ?
C0 C28 C29 117.1(7) . . ?
C0 C28 C29 117.1(7) 3_565 . ?
C0 C28 C29 117.1(7) 2_665 . ?
C0 C28 C0 100.9(8) 3_565 . ?
C0 C28 C0 100.8(8) 2_665 . ?
C2 C28 C29 122.5(5) . . ?
C2 C28 C0 118.1(7) . 2_665 ?
C2 C28 C0 66.0(7) . 3_565 ?
C32B C30 S002 116.9(9) 3_565 . ?
C32B C30 S002 116.9(9) 2_665 . ?
C32B C30 S002 116.9(9) . . ?
C32B C30 C32B 101.1(11) 2_665 3_565 ?
C32B C30 C32B 101.1(11) . 2_665 ?
C32B C30 C32B 101.1(11) . 3_565 ?
C32A C30 S002 125.6(7) . . ?
C32A C30 C32B 56.8(14) . 3_565 ?
C32A C30 C32B 117.1(9) . 2_665 ?
N2 C00K C00N 107.7(4) . 2 ?
N2 C00K C00N 107.7(4) . 3 ?
N2 C00K C00N 107.7(4) . . ?
C00N C00K C00N 111.2(3) 3 . ?
C00N C00K C00N 111.2(3) 3 2 ?
C00N C00K C00N 111.2(3) 2 . ?
C23 C00L H00L 118.6 . . ?
C00Q C00L C23 122.9(3) . . ?
C00Q C00L H00L 118.6 . . ?
C20 C00M H00M 119.2 . . ?
C20 C00M C00O 121.6(4) . . ?
C00O C00M H00M 119.2 . . ?
C010 C00N C00K 120.3(4) . . ?
C010 C00N C00W 120.0 . . ?
C00W C00N C00K 119.7(4) . . ?
C00N C010 H010 120.0 . . ?
C00N C010 N3 120.0 . . ?
N3 C010 H010 120.0 . . ?
C015 N3 C010 120.0 . . ?
N3 C015 H015 120.0 . . ?
N3 C015 N4 120.0 . . ?
N4 C015 H015 120.0 . . ?
C00W N4 C015 120.0 . . ?
C00N C00W H00W 120.0 . . ?
N4 C00W C00N 120.0 . . ?
N4 C00W H00W 120.0 . . ?
C21 C00O H00O 119.3 . . ?
C00M C00O C21 121.3(4) . . ?
C00M C00O H00O 119.3 . . ?
C25 C00Q H00Q 119.5 . . ?
C00L C00Q C25 121.0(3) . . ?
C00L C00Q H00Q 119.5 . . ?
C21 C00R H00R 119.1 . . ?
C21 C00R C00S 121.9(4) . . ?
C00S C00R H00R 119.1 . . ?
C20 C00S C00R 120.1(4) . . ?
C20 C00S H00S 120.0 . . ?
C00R C00S H00S 120.0 . . ?
N5 C00U C37 106.0(4) . . ?
N5 C00U C00T 106.2(3) . . ?
C37 C00U C00T 110.9(4) . . ?
C00Z C00U N5 109.8(4) . . ?
C00Z C00U C37 112.4(4) . . ?
C00Z C00U C00T 111.3(4) . . ?
C36 C39 H39 120.0 . . ?
C36 C39 C016 120.0 . . ?
C016 C39 H39 120.0 . . ?
C39 C36 H36 120.0 . . ?
C39 C36 C37 120.0 . . ?
C37 C36 H36 120.0 . . ?
C36 C37 C00U 119.0(4) . . ?
C017 C37 C00U 121.0(4) . . ?
C017 C37 C36 120.0 . . ?
C37 C017 H017 120.0 . . ?
C37 C017 C38 120.0 . . ?
C38 C017 H017 120.0 . . ?
C017 C38 H38 120.0 . . ?
C017 C38 C016 120.0 . . ?
C016 C38 H38 120.0 . . ?
C39 C016 H016 120.0 . . ?
C38 C016 C39 120.0 . . ?
C38 C016 H016 120.0 . . ?
C00V C011 H011 120.0 . . ?
C00V C011 C018 120.0 . . ?
C018 C011 H011 120.0 . . ?
C011 C00V H00V 120.0 . . ?
C011 C00V C00T 120.0 . . ?
C00T C00V H00V 120.0 . . ?
C00V C00T C00U 120.0(3) . . ?
C019 C00T C00U 119.9(3) . . ?
C019 C00T C00V 120.0 . . ?
C00T C019 H019 120.0 . . ?
C01A C019 C00T 120.0 . . ?
C01A C019 H019 120.0 . . ?
C019 C01A H01A 120.0 . . ?
C019 C01A C018 120.0 . . ?
C018 C01A H01A 120.0 . . ?
C011 C018 H018 120.0 . . ?
C01A C018 C011 120.0 . . ?
C01A C018 H018 120.0 . . ?
C27 C1 H1 122.0 . . ?
C0 C1 C27 116.1(12) . . ?
C0 C1 H1 122.0 . . ?
C28 C0 C1 118.4(12) . . ?
C28 C0 H0 120.8 . . ?
C1 C0 H0 120.8 . . ?
C29 C31B H31B 121.4 . . ?
C29 C31B C32B 117.3(16) . . ?
C32B C31B H31B 121.3 . . ?
C30 C32B H32B 121.9 . . ?
C31B C32B C30 116.2(16) . . ?
C31B C32B H32B 121.9 . . ?
C35 N7 C33 120.0 . . ?
N7 C35 H35 120.0 . . ?
N7 C35 C00Z 120.0 . . ?
C00Z C35 H35 120.0 . . ?
C35 C00Z C00U 117.9(4) . . ?
C012 C00Z C00U 122.1(4) . . ?
C012 C00Z C35 120.0 . . ?
C00Z C012 H012 120.0 . . ?
N6 C012 C00Z 120.0 . . ?
N6 C012 H012 120.0 . . ?
C012 N6 C33 120.0 . . ?
N7 C33 H33 120.0 . . ?
N6 C33 N7 120.0 . . ?
N6 C33 H33 120.0 . . ?
C29 C31A H31A 119.9 . . ?
C29 C31A C32A 120.3(11) . . ?
C32A C31A H31A 119.9 . . ?
C30 C32A C31A 129.3(12) . . ?
C30 C32A H32A 115.3 . . ?
C31A C32A H32A 115.3 . . ?
C28 C2 H2 119.9 . . ?
C28 C2 C3 120.1(9) . . ?
C3 C2 H2 120.0 . . ?
C27 C3 C2 125.0(9) . . ?
C27 C3 H3 117.5 . . ?
C2 C3 H3 117.5 . . ?

loop_
_geom_bond_atom_site_label_1
_geom_bond_atom_site_label_2
_geom_bond_distance
_geom_bond_site_symmetry_2
_geom_bond_publ_flag
S001 O003 1.451(3) . ?
S001 O004 1.470(3) . ?
S001 O005 1.454(3) . ?
S001 C20 1.777(4) . ?
S002 O008 1.460(3) . ?
S002 O008 1.460(3) 3_565 ?
S002 O008 1.460(3) 2_665 ?
S002 C30 1.742(7) . ?
N2 H2A 0.9000 . ?
N2 H2B 0.9000 . ?
N2 H2C 0.9000 . ?
N2 C00K 1.465(10) . ?
C26 C25 1.561(4) 2_665 ?
C26 C25 1.561(4) 3_565 ?
C26 C25 1.561(4) . ?
C26 C27 1.555(7) . ?
C25 C24 1.363(4) . ?
C25 C00Q 1.396(5) . ?
C23 C21 1.464(5) . ?
C23 C22 1.382(4) . ?
C23 C00L 1.388(5) . ?
C24 H24 0.9400 . ?
C24 C22 1.378(4) . ?
N5 H5A 0.9000 . ?
N5 H5B 0.9000 . ?
N5 H5C 0.9000 . ?
N5 C00U 1.509(5) . ?
C27 C1 1.521(13) . ?
C27 C1 1.521(12) 3_565 ?
C27 C1 1.521(12) 2_665 ?
C27 C3 1.279(11) . ?
C29 C28 1.479(9) . ?
C29 C31B 1.457(18) . ?
C29 C31B 1.457(17) 3_565 ?
C29 C31B 1.457(17) 2_665 ?
C29 C31A 1.287(13) . ?
C21 C00O 1.403(5) . ?
C21 C00R 1.371(5) . ?
C20 C00M 1.345(5) . ?
C20 C00S 1.379(6) . ?
C22 H22 0.9400 . ?
C28 C0 1.480(14) . ?
C28 C0 1.480(13) 2_665 ?
C28 C0 1.480(13) 3_565 ?
C28 C2 1.346(10) . ?
C30 C32B 1.481(16) . ?
C30 C32B 1.482(16) 2_665 ?
C30 C32B 1.482(16) 3_565 ?
C30 C32A 1.204(14) . ?
C00K C00N 1.549(4) . ?
C00K C00N 1.548(4) 3 ?
C00K C00N 1.549(4) 2 ?
C00L H00L 0.9400 . ?
C00L C00Q 1.372(5) . ?
C00M H00M 0.9400 . ?
C00M C00O 1.381(5) . ?
C00N C010 1.3900 . ?
C00N C00W 1.3900 . ?
C010 H010 0.9400 . ?
C010 N3 1.3900 . ?
N3 C015 1.3900 . ?
C015 H015 0.9400 . ?
C015 N4 1.3900 . ?
N4 C00W 1.3900 . ?
C00W H00W 0.9400 . ?
C00O H00O 0.9400 . ?
C00Q H00Q 0.9400 . ?
C00R H00R 0.9400 . ?
C00R C00S 1.402(5) . ?
C00S H00S 0.9400 . ?
C00U C37 1.539(6) . ?
C00U C00T 1.575(6) . ?
C00U C00Z 1.497(6) . ?
C39 H39 0.9400 . ?
C39 C36 1.3900 . ?
C39 C016 1.3900 . ?
C36 H36 0.9400 . ?
C36 C37 1.3900 . ?
C37 C017 1.3900 . ?
C017 H017 0.9400 . ?
C017 C38 1.3900 . ?
C38 H38 0.9400 . ?
C38 C016 1.3900 . ?
C016 H016 0.9400 . ?
C011 H011 0.9400 . ?
C011 C00V 1.3900 . ?
C011 C018 1.3900 . ?
C00V H00V 0.9400 . ?
C00V C00T 1.3900 . ?
C00T C019 1.3900 . ?
C019 H019 0.9400 . ?
C019 C01A 1.3900 . ?
C01A H01A 0.9400 . ?
C01A C018 1.3900 . ?
C018 H018 0.9400 . ?
C1 H1 0.9400 . ?
C1 C0 1.468(16) . ?
C0 H0 0.9400 . ?
C31B H31B 0.9400 . ?
C31B C32B 1.467(17) . ?
C32B H32B 0.9400 . ?
N7 C35 1.3900 . ?
N7 C33 1.3900 . ?
C35 H35 0.9400 . ?
C35 C00Z 1.3900 . ?
C00Z C012 1.3900 . ?
C012 H012 0.9400 . ?
C012 N6 1.3900 . ?
N6 C33 1.3900 . ?
C33 H33 0.9400 . ?
C31A H31A 0.9400 . ?
C31A C32A 1.371(15) . ?
C32A H32A 0.9400 . ?
C2 H2 0.9400 . ?
C2 C3 1.429(13) . ?
C3 H3 0.9400 . ?

loop_
_geom_torsion_atom_site_label_1
_geom_torsion_atom_site_label_2
_geom_torsion_atom_site_label_3
_geom_torsion_atom_site_label_4
_geom_torsion
_geom_torsion_site_symmetry_1
_geom_torsion_site_symmetry_2
_geom_torsion_site_symmetry_3
_geom_torsion_site_symmetry_4
_geom_torsion_publ_flag
S001 C20 C00M C00O 177.0(4) . . . . ?
S001 C20 C00S C00R -178.5(3) . . . . ?
S002 C30 C32B C31B -179.9(11) . . . . ?
S002 C30 C32A C31A -179(2) . . . . ?
O003 S001 C20 C00M 33.0(4) . . . . ?
O003 S001 C20 C00S -146.0(3) . . . . ?
O004 S001 C20 C00M 153.3(4) . . . . ?
O004 S001 C20 C00S -25.8(4) . . . . ?
O005 S001 C20 C00M -87.4(4) . . . . ?
O005 S001 C20 C00S 93.6(4) . . . . ?
N2 C00K C00N C010 -138.0(2) . . . . ?
N2 C00K C00N C00W 42.4(3) . . . . ?
C26 C25 C24 C22 174.1(3) . . . . ?
C26 C25 C00Q C00L -175.7(4) . . . . ?
C26 C27 C1 C0 -178.8(8) . . . . ?
C26 C27 C3 C2 -177.7(11) . . . . ?
O008 S002 C30 C32B -145.0(18) . . . 3_565 ?
O008 S002 C30 C32B -25.0(18) 2_665 . . 3_565 ?
O008 S002 C30 C32B -25.0(17) . . . 2_665 ?
O008 S002 C30 C32B -145.0(17) 2_665 . . . ?
O008 S002 C30 C32B 95.0(17) . . . . ?
O008 S002 C30 C32B -25.0(17) 3_565 . . . ?
O008 S002 C30 C32B 95.0(17) 2_665 . . 2_665 ?
O008 S002 C30 C32B -145.0(17) 3_565 . . 2_665 ?
O008 S002 C30 C32B 95.0(18) 3_565 . . 3_565 ?
O008 S002 C30 C32A 28(3) 3_565 . . . ?
O008 S002 C30 C32A 148(3) . . . . ?
O008 S002 C30 C32A -92(3) 2_665 . . . ?
C25 C26 C25 C24 -106.6(2) 2_665 . . . ?
C25 C26 C25 C24 11.4(4) 3_565 . . . ?
C25 C26 C25 C00Q 66.9(5) 2_665 . . . ?
C25 C26 C25 C00Q -175.2(3) 3_565 . . . ?
C25 C26 C27 C1 131.7(9) . . . . ?
C25 C26 C27 C1 131.7(9) 3_565 . . 3_565 ?
C25 C26 C27 C1 131.7(9) 2_665 . . 2_665 ?
C25 C26 C27 C1 11.7(9) 3_565 . . 2_665 ?
C25 C26 C27 C1 -108.3(9) 3_565 . . . ?
C25 C26 C27 C1 -108.3(9) . . . 2_665 ?
C25 C26 C27 C1 11.7(9) . . . 3_565 ?
C25 C26 C27 C1 -108.3(9) 2_665 . . 3_565 ?
C25 C26 C27 C1 11.7(9) 2_665 . . . ?
C25 C26 C27 C3 -29.5(13) 2_665 . . . ?
C25 C26 C27 C3 90.5(13) . . . . ?
C25 C26 C27 C3 -149.5(13) 3_565 . . . ?
C25 C24 C22 C23 1.0(5) . . . . ?
C23 C21 C00O C00M 179.3(4) . . . . ?
C23 C21 C00R C00S 179.2(4) . . . . ?
C23 C00L C00Q C25 2.1(7) . . . . ?
C24 C25 C00Q C00L -1.9(6) . . . . ?
N5 C00U C37 C36 -55.1(4) . . . . ?
N5 C00U C37 C017 122.0(3) . . . . ?
N5 C00U C00T C00V -36.9(5) . . . . ?
N5 C00U C00T C019 146.4(3) . . . . ?
N5 C00U C00Z C35 147.1(4) . . . . ?
N5 C00U C00Z C012 -33.9(6) . . . . ?
C27 C26 C25 C24 132.4(3) . . . . ?
C27 C26 C25 C00Q -54.1(3) . . . . ?
C27 C1 C0 C28 -2.3(16) . . . . ?
C29 C28 C0 C1 -178.8(9) . . . . ?
C29 C28 C2 C3 -177.9(10) . . . . ?
C29 C31B C32B C30 0(2) . . . . ?
C29 C31A C32A C30 -2(4) . . . . ?
C21 C23 C22 C24 -177.8(3) . . . . ?
C21 C23 C00L C00Q 176.3(4) . . . . ?
C21 C00R C00S C20 -0.9(7) . . . . ?
C20 C00M C00O C21 3.8(7) . . . . ?
C22 C23 C21 C00O 28.3(5) . . . . ?
C22 C23 C21 C00R -150.2(4) . . . . ?
C22 C23 C00L C00Q -0.7(6) . . . . ?
C28 C29 C31B C32B -179.9(12) . . . . ?
C28 C29 C31A C32A -179.2(18) . . . . ?
C28 C2 C3 C27 -5(2) . . . . ?
C00K C00N C010 N3 -179.6(4) . . . . ?
C00K C00N C00W N4 179.6(4) . . . . ?
C00L C23 C21 C00O -148.4(4) . . . . ?
C00L C23 C21 C00R 33.1(5) . . . . ?
C00L C23 C22 C24 -0.8(5) . . . . ?
C00M C20 C00S C00R 2.5(6) . . . . ?
C00N C00K C00N C010 -20.2(6) 3 . . . ?
C00N C00K C00N C010 104.3(4) 2 . . . ?
C00N C00K C00N C00W 160.2(4) 3 . . . ?
C00N C00K C00N C00W -75.3(7) 2 . . . ?
C00N C010 N3 C015 0.0 . . . . ?
C010 C00N C00W N4 0.0 . . . . ?
C010 N3 C015 N4 0.0 . . . . ?
N3 C015 N4 C00W 0.0 . . . . ?
C015 N4 C00W C00N 0.0 . . . . ?
C00W C00N C010 N3 0.0 . . . . ?
C00O C21 C00R C00S 0.6(6) . . . . ?
C00Q C25 C24 C22 0.4(5) . . . . ?
C00R C21 C00O C00M -2.0(6) . . . . ?
C00S C20 C00M C00O -3.9(7) . . . . ?
C00U C37 C017 C38 -177.1(4) . . . . ?
C00U C00T C019 C01A 176.7(4) . . . . ?
C00U C00Z C012 N6 -179.0(5) . . . . ?
C39 C36 C37 C00U 177.2(3) . . . . ?
C39 C36 C37 C017 0.0 . . . . ?
C36 C39 C016 C38 0.0 . . . . ?
C36 C37 C017 C38 0.0 . . . . ?
C37 C00U C00T C00V -151.6(3) . . . . ?
C37 C00U C00T C019 31.7(5) . . . . ?
C37 C00U C00Z C35 -95.2(5) . . . . ?
C37 C00U C00Z C012 83.8(5) . . . . ?
C37 C017 C38 C016 0.0 . . . . ?
C017 C38 C016 C39 0.0 . . . . ?
C016 C39 C36 C37 0.0 . . . . ?
C011 C00V C00T C00U -176.7(4) . . . . ?
C011 C00V C00T C019 0.0 . . . . ?
C00V C011 C018 C01A 0.0 . . . . ?
C00V C00T C019 C01A 0.0 . . . . ?
C00T C00U C37 C36 59.7(4) . . . . ?
C00T C00U C37 C017 -123.2(3) . . . . ?
C00T C00U C00Z C35 29.9(5) . . . . ?
C00T C00U C00Z C012 -151.1(4) . . . . ?
C00T C019 C01A C018 0.0 . . . . ?
C019 C01A C018 C011 0.0 . . . . ?
C018 C011 C00V C00T 0.0 . . . . ?
C1 C27 C1 C0 52.7(10) 2_665 . . . ?
C1 C27 C1 C0 -50.3(11) 3_565 . . . ?
C0 C28 C0 C1 52.9(11) 3_565 . . . ?
C0 C28 C0 C1 -50.5(11) 2_665 . . . ?
C31B C29 C28 C0 51.0(19) . . . . ?
C31B C29 C28 C0 -69.0(19) 3_565 . . . ?
C31B C29 C28 C0 51.0(19) 3_565 . . 3_565 ?
C31B C29 C28 C0 -69(2) . . . 2_665 ?
C31B C29 C28 C0 171.0(19) 2_665 . . . ?
C31B C29 C28 C0 51(2) 2_665 . . 2_665 ?
C31B C29 C28 C0 -69.0(19) 2_665 . . 3_565 ?
C31B C29 C28 C0 171.0(19) . . . 3_565 ?
C31B C29 C28 C0 171(2) 3_565 . . 2_665 ?
C31B C29 C31B C32B 52.3(14) 2_665 . . . ?
C31B C29 C31B C32B -52.1(14) 3_565 . . . ?
C32B C30 C32B C31B 52.0(14) 3_565 . . . ?
C32B C30 C32B C31B -51.8(14) 2_665 . . . ?
N7 C35 C00Z C00U 179.0(5) . . . . ?
N7 C35 C00Z C012 0.0 . . . . ?
C35 N7 C33 N6 0.0 . . . . ?
C35 C00Z C012 N6 0.0 . . . . ?
C00Z C00U C37 C36 -175.1(4) . . . . ?
C00Z C00U C37 C017 2.1(5) . . . . ?
C00Z C00U C00T C00V 82.5(4) . . . . ?
C00Z C00U C00T C019 -94.2(4) . . . . ?
C00Z C012 N6 C33 0.0 . . . . ?
C012 N6 C33 N7 0.0 . . . . ?
C33 N7 C35 C00Z 0.0 . . . . ?
C31A C29 C28 C2 41(2) . . . . ?

loop_
_platon_squeeze_void_nr
_platon_squeeze_void_average_x
_platon_squeeze_void_average_y
_platon_squeeze_void_average_z
_platon_squeeze_void_volume
_platon_squeeze_void_count_electrons
_platon_squeeze_void_content
1 -0.044 0.203 0.083 3415 803 '12 C4H9N1O1,6 C7H5N1'
2 0.000 0.000 0.147 15 -2 ' '
3 0.080 0.595 0.250 3428 802 '12 C4H9N1O1,6 C7H5N1'
4 0.000 0.000 0.353 15 -2 ' '
5 0.006 0.469 0.417 3420 803 '12 C4H9N1O1,6 C7H5N1'
6 -0.044 0.751 0.583 3415 803 '12 C4H9N1O1,6 C7H5N1'
7 0.000 0.000 0.647 15 -2 ' '
8 0.081 0.482 0.750 3428 802 '12 C4H9N1O1,6 C7H5N1'
9 0.000 0.000 0.853 15 -2 ' '
10 0.011 0.524 0.917 3420 803 '12 C4H9N1O1,6 C7H5N1'
11 0.333 0.667 0.019 16 -2 ' '
12 0.333 0.667 0.314 15 -2 ' '
13 0.333 0.667 0.519 16 -2 ' '
14 0.333 0.667 0.814 15 -2 ' '
15 0.667 0.333 0.186 15 -2 ' '
16 0.667 0.333 0.481 15 -2 ' '
17 0.667 0.333 0.686 15 -2 ' '
18 0.667 0.333 0.981 15 -2 ' '
